data_7104368
loop_
_publ_author_name
'Shin, Ji-Young'
'Hepperle, Steven S'
'Patrick, Brian O'
'Dolphin, David'

_publ_section_title
;
 Oxidized forms of a tripyrrane: alpha-tripyrrinone, beta-tripyrrinone
 and a C2 symmetric hexapyrrole.
;
_journal_issue 17
_journal_name_full 'Chemical communications (Cambridge, England)'
_journal_page_first 2323
_journal_page_last 2325
_journal_paper_doi 10.1039/b901171b
_journal_volume 34
_journal_year 2009
_chemical_formula_sum 'C26.5 H10 Cl F10 N3 O'
_chemical_formula_weight 611.83
_chemical_name_systematic
;
?
;
_space_group_IT_number 15
_symmetry_cell_setting monoclinic
_symmetry_space_group_name_Hall '-C 2yc'
_symmetry_space_group_name_H-M 'C 1 2/c 1'
_atom_sites_solution_hydrogens geom
_atom_sites_solution_primary direct
_atom_sites_solution_secondary difmap
_audit_creation_method SHELXL-97
_cell_angle_alpha 90.00
_cell_angle_beta 93.060(10)
_cell_angle_gamma 90.00
_cell_formula_units_Z 8
_cell_length_a 29.240(10)
_cell_length_b 23.151(9)
_cell_length_c 7.016(2)
_cell_measurement_reflns_used 2965
_cell_measurement_temperature 173(2)
_cell_measurement_theta_max 22.57
_cell_measurement_theta_min 2.25
_cell_volume 4743(3)
_computing_structure_refinement 'SHELXL-97 (Sheldrick, 1997)'
_diffrn_ambient_temperature 173(2)
_diffrn_measured_fraction_theta_full 0.974
_diffrn_measured_fraction_theta_max 0.974
_diffrn_measurement_device_type 'Bruker X8 APEX II'
_diffrn_measurement_method 'area detector'
_diffrn_radiation_monochromator graphite
_diffrn_radiation_source 'fine-focus sealed tube'
_diffrn_radiation_type MoK\a
_diffrn_radiation_wavelength 0.71069
_diffrn_reflns_av_R_equivalents 0.0000
_diffrn_reflns_av_sigmaI/netI 0.1203
_diffrn_reflns_limit_h_max 29
_diffrn_reflns_limit_h_min -34
_diffrn_reflns_limit_k_max 27
_diffrn_reflns_limit_k_min -27
_diffrn_reflns_limit_l_max 8
_diffrn_reflns_limit_l_min -8
_diffrn_reflns_number 13171
_diffrn_reflns_theta_full 25.10
_diffrn_reflns_theta_max 25.10
_diffrn_reflns_theta_min 1.39
_exptl_absorpt_coefficient_mu 0.269
_exptl_absorpt_correction_T_max 0.987
_exptl_absorpt_correction_T_min 0.681
_exptl_absorpt_correction_type multi-scan
_exptl_crystal_colour blue
_exptl_crystal_density_diffrn 1.714
_exptl_crystal_density_method 'not measured'
_exptl_crystal_description tablet
_exptl_crystal_F_000 2440
_exptl_crystal_size_max 0.30
_exptl_crystal_size_mid 0.10
_exptl_crystal_size_min 0.05
_refine_diff_density_max 0.706
_refine_diff_density_min -0.642
_refine_diff_density_rms 0.146
_refine_ls_extinction_coef 0.00087(15)
_refine_ls_extinction_expression Fc^*^=kFc[1+0.001xFc^2^\l^3^/sin(2\q)]^-1/4^
_refine_ls_extinction_method SHELXL
_refine_ls_goodness_of_fit_ref 1.204
_refine_ls_hydrogen_treatment mixed
_refine_ls_matrix_type full
_refine_ls_number_parameters 399
_refine_ls_number_reflns 13171
_refine_ls_number_restraints 0
_refine_ls_restrained_S_all 1.204
_refine_ls_R_factor_all 0.1619
_refine_ls_R_factor_gt 0.0839
_refine_ls_shift/su_max 0.002
_refine_ls_shift/su_mean 0.000
_refine_ls_structure_factor_coef Fsqd
_refine_ls_weighting_details 'calc w=1/[\s^2^(Fo^2^)+(0.0479P)^2^+40.0184P] where P=(Fo^2^+2Fc^2^)/3'
_refine_ls_weighting_scheme calc
_refine_ls_wR_factor_gt 0.2185
_refine_ls_wR_factor_ref 0.2458
_reflns_number_gt 7238
_reflns_number_total 13171
_reflns_threshold_expression >2sigma(I)
_cod_data_source_file b901171b.txt
_cod_data_source_block c2c
_cod_original_sg_symbol_H-M 'C 2/c'
_cod_original_formula_sum 'C26.50 H10 Cl F10 N3 O'
_cod_database_code 7104368

loop_
_symmetry_equiv_pos_as_xyz
'x, y, z'
'-x, y, -z+1/2'
'x+1/2, y+1/2, z'
'-x+1/2, y+1/2, -z+1/2'
'-x, -y, -z'
'x, -y, z-1/2'
'-x+1/2, -y+1/2, -z'
'x+1/2, -y+1/2, z-1/2'

loop_
_atom_site_label
_atom_site_type_symbol
_atom_site_fract_x
_atom_site_fract_y
_atom_site_fract_z
_atom_site_U_iso_or_equiv
_atom_site_adp_type
_atom_site_occupancy
_atom_site_symmetry_multiplicity
_atom_site_calc_flag
_atom_site_refinement_flags
_atom_site_disorder_assembly
_atom_site_disorder_group
C1 C 0.46227(18) 0.2652(3) 0.9185(8) 0.0334(15) Uani 1 1 d . . .
C2 C 0.46603(18) 0.2073(3) 0.9934(9) 0.0434(16) Uani 1 1 d . . .
H2 H 0.4807 0.1971 1.1128 0.052 Uiso 1 1 calc R . .
C3 C 0.44591(17) 0.1702(2) 0.8709(8) 0.0341(14) Uani 1 1 d . . .
H3 H 0.4437 0.1297 0.8893 0.041 Uiso 1 1 calc R . .
C4 C 0.42797(16) 0.2015(2) 0.7055(8) 0.0279(13) Uani 1 1 d . . .
C5 C 0.40643(16) 0.1811(2) 0.5453(7) 0.0245(13) Uani 1 1 d . . .
C6 C 0.39006(17) 0.2159(2) 0.3865(8) 0.0283(14) Uani 1 1 d . . .
C7 C 0.35972(17) 0.1982(2) 0.2318(7) 0.0306(14) Uani 1 1 d . . .
H7 H 0.3485 0.1602 0.2079 0.037 Uiso 1 1 calc R . .
C8 C 0.35002(17) 0.2453(2) 0.1267(8) 0.0308(14) Uani 1 1 d . . .
H8 H 0.3300 0.2477 0.0159 0.037 Uiso 1 1 calc R . .
C9 C 0.37616(17) 0.2918(2) 0.2160(7) 0.0264(13) Uani 1 1 d . . .
C10 C 0.37763(16) 0.3486(2) 0.1637(7) 0.0240(13) Uani 1 1 d . . .
C11 C 0.40813(17) 0.3902(2) 0.2389(7) 0.0244(13) Uani 1 1 d . . .
C12 C 0.40655(18) 0.4503(2) 0.2279(8) 0.0336(15) Uani 1 1 d . . .
H12 H 0.3842 0.4723 0.1567 0.040 Uiso 1 1 calc R . .
C13 C 0.44266(18) 0.4721(2) 0.3372(7) 0.0340(14) Uani 1 1 d . . .
H13 H 0.4497 0.5119 0.3535 0.041 Uiso 1 1 calc R . .
C14 C 0.46737(18) 0.4266(2) 0.4206(8) 0.0369(15) Uani 1 1 d . . .
H14 H 0.4941 0.4294 0.5032 0.044 Uiso 1 1 calc R . .
C15 C 0.39734(17) 0.1177(2) 0.5377(7) 0.0239(13) Uani 1 1 d . . .
C16 C 0.35754(19) 0.0942(2) 0.6035(7) 0.0303(14) Uani 1 1 d . . .
C17 C 0.34975(18) 0.0363(2) 0.6032(8) 0.0308(14) Uani 1 1 d . . .
C18 C 0.3819(2) -0.0004(3) 0.5391(8) 0.0374(15) Uani 1 1 d . . .
C19 C 0.42137(19) 0.0209(2) 0.4706(8) 0.0297(14) Uani 1 1 d . . .
C20 C 0.42870(19) 0.0790(2) 0.4685(8) 0.0310(14) Uani 1 1 d . . .
C21 C 0.34309(16) 0.3703(2) 0.0182(7) 0.0228(13) Uani 1 1 d . . .
C22 C 0.35455(17) 0.3909(2) -0.1578(8) 0.0291(14) Uani 1 1 d . . .
C23 C 0.32353(19) 0.4144(2) -0.2898(7) 0.0301(14) Uani 1 1 d . . .
C24 C 0.2777(2) 0.4152(2) -0.2462(9) 0.0410(16) Uani 1 1 d . . .
C25 C 0.26509(18) 0.3949(2) -0.0759(9) 0.0371(15) Uani 1 1 d . . .
C26 C 0.29686(18) 0.3726(2) 0.0527(8) 0.0330(15) Uani 1 1 d . . .
C27 C 0.2620(5) 0.2305(8) 0.465(2) 0.087(5) Uani 0.50 1 d P . .
H27A H 0.2704 0.1899 0.4937 0.104 Uiso 0.50 1 calc PR . .
H27B H 0.2812 0.2440 0.3613 0.104 Uiso 0.50 1 calc PR . .
N1 N 0.43847(15) 0.2590(2) 0.7434(7) 0.0296(12) Uani 1 1 d . . .
N2 N 0.40061(14) 0.27128(18) 0.3773(6) 0.0273(11) Uani 1 1 d . . .
N3 N 0.44598(16) 0.3776(2) 0.3612(6) 0.0301(12) Uani 1 1 d . . .
F1 F 0.32596(10) 0.12885(13) 0.6728(5) 0.0447(9) Uani 1 1 d . . .
F2 F 0.31135(10) 0.01517(13) 0.6748(5) 0.0503(10) Uani 1 1 d . . .
F3 F 0.37534(11) -0.05746(13) 0.5420(5) 0.0493(9) Uani 1 1 d . . .
F4 F 0.45299(10) -0.01548(12) 0.4068(5) 0.0485(10) Uani 1 1 d . . .
F5 F 0.46761(10) 0.09913(13) 0.4004(5) 0.0452(9) Uani 1 1 d . . .
F6 F 0.39843(10) 0.38988(13) -0.2052(4) 0.0404(9) Uani 1 1 d . . .
F7 F 0.33537(11) 0.43352(14) -0.4598(4) 0.0523(10) Uani 1 1 d . . .
F8 F 0.24653(11) 0.43564(15) -0.3760(5) 0.0575(11) Uani 1 1 d . . .
F9 F 0.22039(10) 0.39614(15) -0.0337(5) 0.0589(11) Uani 1 1 d . . .
F10 F 0.28315(10) 0.35517(14) 0.2225(5) 0.0493(10) Uani 1 1 d . . .
Cl1 Cl 0.2038(7) 0.2333(3) 0.3839(9) 0.056(4) Uani 0.47(4) 1 d P . .
Cl2 Cl 0.2734(10) 0.2714(5) 0.661(3) 0.118(5) Uani 0.53(4) 1 d P . .
O1 O 0.47780(12) 0.31035(18) 0.9805(6) 0.0477(12) Uani 1 1 d . . .
H3N H 0.4535(16) 0.342(2) 0.374(7) 0.028(17) Uiso 1 1 d . . .
H1N H 0.4297(14) 0.2839(18) 0.668(6) 0.005(14) Uiso 1 1 d . . .

loop_
_atom_site_aniso_label
_atom_site_aniso_U_11
_atom_site_aniso_U_22
_atom_site_aniso_U_33
_atom_site_aniso_U_23
_atom_site_aniso_U_13
_atom_site_aniso_U_12
C1 0.030(3) 0.043(4) 0.027(4) -0.012(3) 0.000(3) 0.001(3)
C2 0.040(4) 0.045(4) 0.044(4) -0.002(4) -0.006(3) 0.013(3)
C3 0.030(3) 0.035(4) 0.036(4) 0.003(3) -0.004(3) 0.001(3)
C4 0.023(3) 0.030(4) 0.031(4) 0.003(3) 0.000(3) 0.001(3)
C5 0.023(3) 0.030(3) 0.020(3) 0.000(3) 0.001(3) 0.002(3)
C6 0.028(3) 0.028(4) 0.027(4) 0.002(3) -0.006(3) -0.004(3)
C7 0.034(3) 0.030(4) 0.027(4) -0.005(3) 0.000(3) -0.002(3)
C8 0.029(3) 0.034(4) 0.029(4) -0.001(3) -0.004(3) -0.006(3)
C9 0.027(3) 0.026(3) 0.025(4) 0.005(3) -0.004(3) 0.001(3)
C10 0.024(3) 0.028(3) 0.020(3) 0.006(3) 0.001(2) -0.001(3)
C11 0.022(3) 0.030(4) 0.022(3) 0.004(3) 0.006(2) 0.003(3)
C12 0.035(4) 0.024(4) 0.042(4) -0.001(3) 0.003(3) -0.001(3)
C13 0.044(4) 0.024(3) 0.035(4) -0.007(3) 0.010(3) -0.008(3)
C14 0.030(3) 0.038(4) 0.043(4) 0.000(3) 0.004(3) -0.010(3)
C15 0.026(3) 0.022(3) 0.024(3) 0.005(2) -0.004(2) -0.007(2)
C16 0.036(4) 0.035(4) 0.020(3) 0.001(3) -0.003(3) 0.007(3)
C17 0.030(4) 0.025(4) 0.036(4) 0.011(3) -0.004(3) -0.013(3)
C18 0.054(4) 0.016(3) 0.040(4) 0.013(3) -0.017(3) -0.007(3)
C19 0.034(3) 0.020(3) 0.035(4) -0.003(3) -0.004(3) 0.003(3)
C20 0.031(4) 0.028(4) 0.033(4) 0.000(3) -0.007(3) -0.004(3)
C21 0.019(3) 0.024(3) 0.025(3) 0.001(3) -0.003(3) 0.002(2)
C22 0.021(3) 0.036(4) 0.030(4) -0.002(3) -0.001(3) 0.005(3)
C23 0.042(4) 0.038(4) 0.010(3) 0.003(3) 0.001(3) 0.014(3)
C24 0.043(4) 0.042(4) 0.037(4) 0.008(3) -0.012(3) 0.016(3)
C25 0.024(3) 0.045(4) 0.043(4) 0.004(3) 0.004(3) 0.010(3)
C26 0.031(4) 0.046(4) 0.023(4) 0.009(3) 0.003(3) 0.003(3)
C27 0.069(14) 0.124(18) 0.068(13) 0.000(11) 0.019(9) 0.025(10)
N1 0.035(3) 0.024(3) 0.028(3) 0.001(2) -0.002(2) 0.002(2)
N2 0.030(3) 0.028(3) 0.024(3) -0.002(2) -0.003(2) -0.003(2)
N3 0.036(3) 0.026(3) 0.028(3) 0.001(2) -0.002(2) -0.002(3)
F1 0.036(2) 0.038(2) 0.061(2) 0.0048(17) 0.0118(17) -0.0007(16)
F2 0.048(2) 0.041(2) 0.061(3) 0.0153(17) -0.0002(18) -0.0187(16)
F3 0.063(2) 0.027(2) 0.056(2) 0.0011(17) -0.0149(18) -0.0080(17)
F4 0.050(2) 0.030(2) 0.064(3) -0.0098(17) -0.0057(18) 0.0120(16)
F5 0.034(2) 0.037(2) 0.066(3) -0.0042(17) 0.0120(17) -0.0036(16)
F6 0.034(2) 0.051(2) 0.036(2) 0.0077(16) 0.0090(15) 0.0016(16)
F7 0.060(2) 0.073(3) 0.025(2) 0.0154(18) 0.0060(17) 0.0088(19)
F8 0.049(2) 0.076(3) 0.046(2) 0.0048(19) -0.0141(18) 0.0218(19)
F9 0.0218(19) 0.082(3) 0.073(3) 0.010(2) 0.0014(17) 0.0108(18)
F10 0.036(2) 0.071(3) 0.041(2) 0.0162(19) 0.0103(17) -0.0003(17)
Cl1 0.059(6) 0.059(3) 0.048(5) -0.015(2) -0.018(3) 0.010(3)
Cl2 0.089(11) 0.100(5) 0.158(9) -0.025(6) -0.062(9) -0.015(5)
O1 0.033(2) 0.048(3) 0.061(3) -0.017(2) -0.006(2) -0.002(2)

loop_
_atom_type_symbol
_atom_type_description
_atom_type_scat_dispersion_real
_atom_type_scat_dispersion_imag
_atom_type_scat_source
C C 0.0033 0.0016 'International Tables Vol C Tables 4.2.6.8 and 6.1.1.4'
H H 0.0000 0.0000 'International Tables Vol C Tables 4.2.6.8 and 6.1.1.4'
N N 0.0061 0.0033 'International Tables Vol C Tables 4.2.6.8 and 6.1.1.4'
F F 0.0171 0.0103 'International Tables Vol C Tables 4.2.6.8 and 6.1.1.4'
Cl Cl 0.1484 0.1585 'International Tables Vol C Tables 4.2.6.8 and 6.1.1.4'
O O 0.0106 0.0060 'International Tables Vol C Tables 4.2.6.8 and 6.1.1.4'

loop_
_geom_angle_atom_site_label_1
_geom_angle_atom_site_label_2
_geom_angle_atom_site_label_3
_geom_angle
_geom_angle_site_symmetry_1
_geom_angle_site_symmetry_3
_geom_angle_publ_flag
O1 C1 N1 124.7(6) . . ?
O1 C1 C2 130.6(6) . . ?
N1 C1 C2 104.6(5) . . ?
C3 C2 C1 110.0(5) . . ?
C3 C2 H2 125.0 . . ?
C1 C2 H2 125.0 . . ?
C2 C3 C4 109.0(5) . . ?
C2 C3 H3 125.5 . . ?
C4 C3 H3 125.5 . . ?
C5 C4 N1 125.9(5) . . ?
C5 C4 C3 129.1(5) . . ?
N1 C4 C3 105.1(5) . . ?
C4 C5 C6 125.0(5) . . ?
C4 C5 C15 116.7(4) . . ?
C6 C5 C15 118.2(4) . . ?
N2 C6 C7 112.3(4) . . ?
N2 C6 C5 120.8(5) . . ?
C7 C6 C5 126.7(5) . . ?
C8 C7 C6 106.8(5) . . ?
C8 C7 H7 126.6 . . ?
C6 C7 H7 126.6 . . ?
C7 C8 C9 106.1(5) . . ?
C7 C8 H8 126.9 . . ?
C9 C8 H8 126.9 . . ?
C10 C9 N2 121.7(5) . . ?
C10 C9 C8 128.7(5) . . ?
N2 C9 C8 109.6(4) . . ?
C9 C10 C11 126.2(5) . . ?
C9 C10 C21 118.7(5) . . ?
C11 C10 C21 115.0(4) . . ?
C12 C11 N3 105.4(5) . . ?
C12 C11 C10 130.5(5) . . ?
N3 C11 C10 123.9(5) . . ?
C13 C12 C11 108.3(5) . . ?
C13 C12 H12 125.8 . . ?
C11 C12 H12 125.8 . . ?
C12 C13 C14 109.0(5) . . ?
C12 C13 H13 125.5 . . ?
C14 C13 H13 125.5 . . ?
N3 C14 C13 106.5(5) . . ?
N3 C14 H14 126.7 . . ?
C13 C14 H14 126.7 . . ?
C16 C15 C20 116.5(5) . . ?
C16 C15 C5 121.6(5) . . ?
C20 C15 C5 121.9(5) . . ?
F1 C16 C17 118.3(5) . . ?
F1 C16 C15 119.8(5) . . ?
C17 C16 C15 121.9(5) . . ?
F2 C17 C16 120.0(5) . . ?
F2 C17 C18 120.1(5) . . ?
C16 C17 C18 119.8(5) . . ?
F3 C18 C17 120.6(5) . . ?
F3 C18 C19 119.2(6) . . ?
C17 C18 C19 120.2(6) . . ?
F4 C19 C20 120.2(5) . . ?
F4 C19 C18 120.0(5) . . ?
C20 C19 C18 119.8(5) . . ?
F5 C20 C19 119.0(5) . . ?
F5 C20 C15 119.3(5) . . ?
C19 C20 C15 121.7(5) . . ?
C22 C21 C26 115.3(5) . . ?
C22 C21 C10 122.9(5) . . ?
C26 C21 C10 121.8(5) . . ?
F6 C22 C23 116.5(5) . . ?
F6 C22 C21 119.7(4) . . ?
C23 C22 C21 123.8(5) . . ?
F7 C23 C22 122.7(5) . . ?
F7 C23 C24 119.4(5) . . ?
C22 C23 C24 117.8(5) . . ?
F8 C24 C25 121.0(6) . . ?
F8 C24 C23 118.9(5) . . ?
C25 C24 C23 120.1(5) . . ?
C24 C25 F9 119.8(5) . . ?
C24 C25 C26 120.5(5) . . ?
F9 C25 C26 119.6(5) . . ?
F10 C26 C25 118.5(5) . . ?
F10 C26 C21 119.0(5) . . ?
C25 C26 C21 122.4(5) . . ?
Cl2 C27 Cl1 112.7(12) . . ?
Cl2 C27 H27A 109.1 . . ?
Cl1 C27 H27A 109.1 . . ?
Cl2 C27 H27B 109.1 . . ?
Cl1 C27 H27B 109.1 . . ?
H27A C27 H27B 107.8 . . ?
C1 N1 C4 111.4(5) . . ?
C1 N1 H1N 129(3) . . ?
C4 N1 H1N 120(3) . . ?
C6 N2 C9 105.1(4) . . ?
C14 N3 C11 110.7(5) . . ?
C14 N3 H3N 131(3) . . ?
C11 N3 H3N 117(3) . . ?

loop_
_geom_bond_atom_site_label_1
_geom_bond_atom_site_label_2
_geom_bond_distance
_geom_bond_site_symmetry_2
_geom_bond_publ_flag
C1 O1 1.211(6) . ?
C1 N1 1.386(7) . ?
C1 C2 1.442(7) . ?
C2 C3 1.329(7) . ?
C2 H2 0.9500 . ?
C3 C4 1.443(7) . ?
C3 H3 0.9500 . ?
C4 C5 1.345(7) . ?
C4 N1 1.388(6) . ?
C5 C6 1.436(7) . ?
C5 C15 1.494(7) . ?
C6 N2 1.321(6) . ?
C6 C7 1.425(7) . ?
C7 C8 1.339(7) . ?
C7 H7 0.9500 . ?
C8 C9 1.444(7) . ?
C8 H8 0.9500 . ?
C9 C10 1.366(6) . ?
C9 N2 1.390(6) . ?
C10 C11 1.397(7) . ?
C10 C21 1.485(7) . ?
C11 C12 1.394(7) . ?
C11 N3 1.395(6) . ?
C12 C13 1.368(7) . ?
C12 H12 0.9500 . ?
C13 C14 1.388(7) . ?
C13 H13 0.9500 . ?
C14 N3 1.350(6) . ?
C14 H14 0.9500 . ?
C15 C16 1.385(7) . ?
C15 C20 1.388(7) . ?
C16 F1 1.334(6) . ?
C16 C17 1.360(7) . ?
C17 F2 1.347(5) . ?
C17 C18 1.361(7) . ?
C18 F3 1.336(6) . ?
C18 C19 1.365(7) . ?
C19 F4 1.345(5) . ?
C19 C20 1.362(7) . ?
C20 F5 1.341(6) . ?
C21 C22 1.382(7) . ?
C21 C26 1.387(7) . ?
C22 F6 1.343(5) . ?
C22 C23 1.373(7) . ?
C23 F7 1.335(6) . ?
C23 C24 1.390(7) . ?
C24 F8 1.341(6) . ?
C24 C25 1.353(8) . ?
C25 F9 1.356(6) . ?
C25 C26 1.362(7) . ?
C26 F10 1.339(6) . ?
C27 Cl2 1.69(2) . ?
C27 Cl1 1.77(2) . ?
C27 H27A 0.9900 . ?
C27 H27B 0.9900 . ?
N1 H1N 0.82(4) . ?
N3 H3N 0.85(5) . ?

loop_
_geom_torsion_atom_site_label_1
_geom_torsion_atom_site_label_2
_geom_torsion_atom_site_label_3
_geom_torsion_atom_site_label_4
_geom_torsion
_geom_torsion_site_symmetry_1
_geom_torsion_site_symmetry_2
_geom_torsion_site_symmetry_3
_geom_torsion_site_symmetry_4
_geom_torsion_publ_flag
O1 C1 C2 C3 -175.9(6) . . . . ?
N1 C1 C2 C3 0.0(6) . . . . ?
C1 C2 C3 C4 0.6(7) . . . . ?
C2 C3 C4 C5 177.7(5) . . . . ?
C2 C3 C4 N1 -1.0(6) . . . . ?
N1 C4 C5 C6 -0.8(9) . . . . ?
C3 C4 C5 C6 -179.4(5) . . . . ?
N1 C4 C5 C15 -178.1(5) . . . . ?
C3 C4 C5 C15 3.3(8) . . . . ?
C4 C5 C6 N2 8.9(8) . . . . ?
C15 C5 C6 N2 -173.8(5) . . . . ?
C4 C5 C6 C7 -167.0(5) . . . . ?
C15 C5 C6 C7 10.3(8) . . . . ?
N2 C6 C7 C8 -2.2(6) . . . . ?
C5 C6 C7 C8 174.0(5) . . . . ?
C6 C7 C8 C9 1.9(6) . . . . ?
C7 C8 C9 C10 -179.3(5) . . . . ?
C7 C8 C9 N2 -1.2(6) . . . . ?
N2 C9 C10 C11 11.6(8) . . . . ?
C8 C9 C10 C11 -170.5(5) . . . . ?
N2 C9 C10 C21 -166.2(5) . . . . ?
C8 C9 C10 C21 11.7(8) . . . . ?
C9 C10 C11 C12 -164.1(5) . . . . ?
C21 C10 C11 C12 13.8(8) . . . . ?
C9 C10 C11 N3 9.3(9) . . . . ?
C21 C10 C11 N3 -172.8(5) . . . . ?
N3 C11 C12 C13 1.0(6) . . . . ?
C10 C11 C12 C13 175.4(5) . . . . ?
C11 C12 C13 C14 -0.6(6) . . . . ?
C12 C13 C14 N3 -0.1(6) . . . . ?
C4 C5 C15 C16 89.1(6) . . . . ?
C6 C5 C15 C16 -88.4(6) . . . . ?
C4 C5 C15 C20 -89.5(6) . . . . ?
C6 C5 C15 C20 93.0(6) . . . . ?
C20 C15 C16 F1 179.7(4) . . . . ?
C5 C15 C16 F1 1.1(7) . . . . ?
C20 C15 C16 C17 0.9(8) . . . . ?
C5 C15 C16 C17 -177.7(5) . . . . ?
F1 C16 C17 F2 -1.2(7) . . . . ?
C15 C16 C17 F2 177.6(5) . . . . ?
F1 C16 C17 C18 -177.9(5) . . . . ?
C15 C16 C17 C18 0.9(8) . . . . ?
F2 C17 C18 F3 1.7(8) . . . . ?
C16 C17 C18 F3 178.4(5) . . . . ?
F2 C17 C18 C19 -178.5(5) . . . . ?
C16 C17 C18 C19 -1.8(8) . . . . ?
F3 C18 C19 F4 0.1(8) . . . . ?
C17 C18 C19 F4 -179.8(5) . . . . ?
F3 C18 C19 C20 -179.4(5) . . . . ?
C17 C18 C19 C20 0.8(8) . . . . ?
F4 C19 C20 F5 0.6(7) . . . . ?
C18 C19 C20 F5 -179.9(5) . . . . ?
F4 C19 C20 C15 -178.3(5) . . . . ?
C18 C19 C20 C15 1.1(8) . . . . ?
C16 C15 C20 F5 179.1(4) . . . . ?
C5 C15 C20 F5 -2.3(7) . . . . ?
C16 C15 C20 C19 -2.0(8) . . . . ?
C5 C15 C20 C19 176.7(5) . . . . ?
C9 C10 C21 C22 -116.1(6) . . . . ?
C11 C10 C21 C22 65.8(7) . . . . ?
C9 C10 C21 C26 65.6(7) . . . . ?
C11 C10 C21 C26 -112.4(6) . . . . ?
C26 C21 C22 F6 -179.2(4) . . . . ?
C10 C21 C22 F6 2.4(7) . . . . ?
C26 C21 C22 C23 2.4(8) . . . . ?
C10 C21 C22 C23 -176.0(5) . . . . ?
F6 C22 C23 F7 2.2(8) . . . . ?
C21 C22 C23 F7 -179.4(5) . . . . ?
F6 C22 C23 C24 178.9(5) . . . . ?
C21 C22 C23 C24 -2.6(8) . . . . ?
F7 C23 C24 F8 -0.4(8) . . . . ?
C22 C23 C24 F8 -177.3(5) . . . . ?
F7 C23 C24 C25 178.8(5) . . . . ?
C22 C23 C24 C25 1.9(8) . . . . ?
F8 C24 C25 F9 -1.2(9) . . . . ?
C23 C24 C25 F9 179.6(5) . . . . ?
F8 C24 C25 C26 178.0(5) . . . . ?
C23 C24 C25 C26 -1.2(9) . . . . ?
C24 C25 C26 F10 177.4(5) . . . . ?
F9 C25 C26 F10 -3.5(8) . . . . ?
C24 C25 C26 C21 1.1(9) . . . . ?
F9 C25 C26 C21 -179.8(5) . . . . ?
C22 C21 C26 F10 -177.8(5) . . . . ?
C10 C21 C26 F10 0.5(8) . . . . ?
C22 C21 C26 C25 -1.5(8) . . . . ?
C10 C21 C26 C25 176.8(5) . . . . ?
O1 C1 N1 C4 175.5(5) . . . . ?
C2 C1 N1 C4 -0.7(6) . . . . ?
C5 C4 N1 C1 -177.8(5) . . . . ?
C3 C4 N1 C1 1.1(6) . . . . ?
C7 C6 N2 C9 1.4(6) . . . . ?
C5 C6 N2 C9 -175.1(5) . . . . ?
C10 C9 N2 C6 178.1(5) . . . . ?
C8 C9 N2 C6 -0.1(6) . . . . ?
C13 C14 N3 C11 0.7(6) . . . . ?
C12 C11 N3 C14 -1.1(6) . . . . ?
C10 C11 N3 C14 -175.9(5) . . . . ?
